data_7135115
loop_
_publ_author_name
'Schmiedtchen, Marco'
'Thulaseedharan Nair Sailaja, Sidharth'
'Lorberg, Rick Y.'
'W&#xf6;lper, Christoph'
'Galstyan, Anzhela'
'Voskuhl, Jens'

_publ_section_title
;
 Tuneable phosphorescence and singlet oxygen production of bridged ethers
 <i>via</i> chalcogen variation and photocyclisation.
;
_journal_issue 95
_journal_name_full 'Chemical communications (Cambridge, England)'
_journal_page_first 18810
_journal_page_last 18813
_journal_paper_doi 10.1039/d5cc05206h
_journal_volume 61
_journal_year 2025
_chemical_formula_sum 'C31.5 H26 N2 O2 S2 Se2'
_chemical_formula_weight 686.58
_space_group_crystal_system triclinic
_space_group_IT_number 2
_space_group_name_Hall '-P 1'
_space_group_name_H-M_alt 'P -1'
_atom_sites_solution_hydrogens geom
_atom_sites_solution_primary direct
_atom_sites_solution_secondary difmap
_audit_creation_method SHELXL-2017/1
_audit_update_record
;
2025-07-29 deposited with the CCDC.	2025-10-24 downloaded from the CCDC.
;
_cell_angle_alpha 104.048(3)
_cell_angle_beta 91.718(3)
_cell_angle_gamma 99.820(3)
_cell_formula_units_Z 2
_cell_length_a 6.2952(3)
_cell_length_b 11.3991(6)
_cell_length_c 20.6848(11)
_cell_measurement_reflns_used 9278
_cell_measurement_temperature 100(2)
_cell_measurement_theta_max 32.84
_cell_measurement_theta_min 2.35
_cell_volume 1414.88(13)
_computing_cell_refinement 'BRUKER APEX3(v2019.1-0)'
_computing_data_collection 'BRUKER APEX3(v2019.1-0)'
_computing_data_reduction 'BRUKER APEX3(v2019.1-0)'
_computing_molecular_graphics 'ORTEP/PLATON (Spek)'
_computing_publication_material 'BRUKER AXS SHELXTL (c) 2008 / Vers. 2008/4'
_computing_structure_refinement 'SHELXL-2017/1 (Sheldrick, 2017)'
_computing_structure_solution 'BRUKER APEX3(v2019.1-0)'
_diffrn_ambient_temperature 100(2)
_diffrn_detector_area_resol_mean 512
_diffrn_measured_fraction_theta_full 1.000
_diffrn_measured_fraction_theta_max 0.996
_diffrn_measurement_device_type 'Bruker D8 KAPPA II (APEX II detector)'
_diffrn_measurement_method 'Data collection strategy APEX 3/Queen'
_diffrn_radiation_monochromator 'Triumph Goebel mirror'
_diffrn_radiation_type MoK\a
_diffrn_radiation_wavelength 0.71073
_diffrn_reflns_av_R_equivalents 0.0576
_diffrn_reflns_av_unetI/netI 0.0315
_diffrn_reflns_Laue_measured_fraction_full 1.000
_diffrn_reflns_Laue_measured_fraction_max 0.996
_diffrn_reflns_limit_h_max 9
_diffrn_reflns_limit_h_min -9
_diffrn_reflns_limit_k_max 17
_diffrn_reflns_limit_k_min -17
_diffrn_reflns_limit_l_max 31
_diffrn_reflns_limit_l_min -31
_diffrn_reflns_number 102276
_diffrn_reflns_point_group_measured_fraction_full 1.000
_diffrn_reflns_point_group_measured_fraction_max 0.996
_diffrn_reflns_theta_full 25.242
_diffrn_reflns_theta_max 33.295
_diffrn_reflns_theta_min 1.873
_diffrn_source 'fine-focus sealed tube'
_exptl_absorpt_coefficient_mu 2.794
_exptl_absorpt_correction_T_max 0.75
_exptl_absorpt_correction_T_min 0.49
_exptl_absorpt_correction_type multi-scan
_exptl_absorpt_process_details 'SADABS, Blessing, Acta Cryst 1995 A51 33-38'
_exptl_crystal_colour yellow
_exptl_crystal_density_diffrn 1.612
_exptl_crystal_description tablet
_exptl_crystal_F_000 690
_exptl_crystal_size_max 0.365
_exptl_crystal_size_mid 0.201
_exptl_crystal_size_min 0.064
_refine_diff_density_max 1.725
_refine_diff_density_min -0.677
_refine_diff_density_rms 0.103
_refine_ls_extinction_method none
_refine_ls_goodness_of_fit_ref 1.037
_refine_ls_hydrogen_treatment constr
_refine_ls_matrix_type full
_refine_ls_number_parameters 466
_refine_ls_number_reflns 10886
_refine_ls_number_restraints 378
_refine_ls_restrained_S_all 1.025
_refine_ls_R_factor_all 0.0512
_refine_ls_R_factor_gt 0.0340
_refine_ls_shift/su_max 0.003
_refine_ls_shift/su_mean 0.000
_refine_ls_structure_factor_coef Fsqd
_refine_ls_weighting_details 'w=1/[\s^2^(Fo^2^)+(0.0446P)^2^+1.0204P] where P=(Fo^2^+2Fc^2^)/3'
_refine_ls_weighting_scheme calc
_refine_ls_wR_factor_gt 0.0801
_refine_ls_wR_factor_ref 0.0890
_reflns_Friedel_coverage 0.000
_reflns_number_gt 8624
_reflns_number_total 10886
_reflns_threshold_expression 'I > 2\s(I)'
_cod_data_source_file d5cc05206h2.cif
_cod_data_source_block ms_sp02m_sq
_cod_depositor_comments 'Adding full bibliography for 7135109--7135115.cif.'
_cod_original_formula_sum 'C31.50 H26 N2 O2 S2 Se2'
_cod_database_code 7135115
_shelx_shelxl_version_number 2017/1
_shelx_space_group_comment
;
The symmetry employed for this shelxl refinement is uniquely defined
by the following loop, which should always be used as a source of
symmetry information in preference to the above space-group names.
They are only intended as comments.
;
_shelx_estimated_absorpt_t_min 0.429
_shelx_estimated_absorpt_t_max 0.841

loop_
_space_group_symop_operation_xyz
'x, y, z'
'-x, -y, -z'

loop_
_atom_site_label
_atom_site_type_symbol
_atom_site_fract_x
_atom_site_fract_y
_atom_site_fract_z
_atom_site_U_iso_or_equiv
_atom_site_adp_type
_atom_site_occupancy
_atom_site_site_symmetry_order
_atom_site_calc_flag
_atom_site_refinement_flags_posn
_atom_site_refinement_flags_adp
_atom_site_refinement_flags_occupancy
_atom_site_disorder_assembly
_atom_site_disorder_group
Se1 Se 0.71669(3) 0.39169(2) 0.50162(2) 0.01422(4) Uani 1 1 d . . . . .
Se2 Se 0.22305(3) 0.24063(2) 0.52152(2) 0.01763(5) Uani 1 1 d . . . . .
S1 S 0.84632(8) 0.57032(4) 0.77918(2) 0.02233(9) Uani 1 1 d . . . . .
S2 S 0.37450(9) 0.41190(5) 0.79661(2) 0.02420(10) Uani 1 1 d . . . . .
N1 N -0.0294(3) 0.21704(16) 0.67241(10) 0.0277(4) Uani 1 1 d . . . . .
N2 N 1.1420(3) 0.56657(16) 0.63374(9) 0.0237(3) Uani 1 1 d . . . . .
C1 C 0.6226(3) 0.38940(14) 0.58819(8) 0.0133(3) Uani 1 1 d . . . . .
C2 C 0.4184(3) 0.32714(14) 0.59628(8) 0.0143(3) Uani 1 1 d . . . . .
C3 C 0.3527(3) 0.33160(15) 0.66113(9) 0.0151(3) Uani 1 1 d . . . . .
C4 C 0.4825(3) 0.40317(15) 0.71808(9) 0.0163(3) Uani 1 1 d . . . . .
C5 C 0.6835(3) 0.46988(15) 0.71002(8) 0.0160(3) Uani 1 1 d . . . . .
C6 C 0.7548(3) 0.45752(14) 0.64517(9) 0.0148(3) Uani 1 1 d . . . . .
C7 C 0.6242(3) 0.22056(15) 0.45940(8) 0.0152(3) Uani 1 1 d . . . . .
C8 C 0.4218(3) 0.15806(15) 0.46854(8) 0.0152(3) Uani 1 1 d . . . . .
C9 C 0.3563(3) 0.03334(16) 0.43654(9) 0.0192(3) Uani 1 1 d . . . . .
H9 H 0.219991 -0.009932 0.443881 0.023 Uiso 1 1 calc R U . . .
C10 C 0.4921(3) -0.02665(16) 0.39399(10) 0.0228(4) Uani 1 1 d . . . . .
H10 H 0.446889 -0.110828 0.371262 0.027 Uiso 1 1 calc R U . . .
C11 C 0.6932(3) 0.03537(17) 0.38442(10) 0.0232(4) Uani 1 1 d . . . . .
H11 H 0.785140 -0.006546 0.355248 0.028 Uiso 1 1 calc R U . . .
C12 C 0.7615(3) 0.15904(16) 0.41738(9) 0.0186(3) Uani 1 1 d . . . . .
H12 H 0.900330 0.201091 0.411297 0.022 Uiso 1 1 calc R U . . .
C13 C 0.1408(3) 0.26669(16) 0.66862(9) 0.0190(3) Uani 1 1 d . . . . .
C14 C 0.9699(3) 0.51919(16) 0.63806(9) 0.0175(3) Uani 1 1 d . . . . .
O1 O 1.1716(13) 1.0204(6) 0.7843(5) 0.0399(15) Uani 0.65(3) 1 d . . P A 3
C15 C 0.8327(16) 0.7133(9) 0.7575(6) 0.0175(13) Uani 0.65(3) 1 d . . P A 3
C16 C 1.0124(15) 0.8064(8) 0.7791(5) 0.0204(12) Uani 0.65(3) 1 d . . P A 3
H16 H 1.134768 0.792676 0.802250 0.024 Uiso 0.65(3) 1 calc R U P A 3
C17 C 1.0082(14) 0.9213(7) 0.7659(5) 0.0266(12) Uani 0.65(3) 1 d . . P A 3
C18 C 0.8373(15) 0.9376(7) 0.7286(4) 0.0303(13) Uani 0.65(3) 1 d . . P A 3
H18 H 0.840815 1.013461 0.716904 0.036 Uiso 0.65(3) 1 calc R U P A 3
C19 C 0.6606(19) 0.8446(7) 0.7080(5) 0.0349(17) Uani 0.65(3) 1 d . . P A 3
H19 H 0.540363 0.858171 0.683735 0.042 Uiso 0.65(3) 1 calc R U P A 3
C20 C 0.6557(17) 0.7304(8) 0.7222(5) 0.0259(14) Uani 0.65(3) 1 d . . P A 3
H20 H 0.533703 0.666229 0.707984 0.031 Uiso 0.65(3) 1 calc R U P A 3
C21 C 1.3475(11) 1.0088(7) 0.8247(8) 0.049(2) Uani 0.65(3) 1 d . . P A 3
H21A H 1.294921 0.988139 0.865402 0.059 Uiso 0.65(3) 1 calc R U P A 3
H21B H 1.450975 1.086655 0.836697 0.059 Uiso 0.65(3) 1 calc R U P A 3
H21C H 1.418770 0.943356 0.800024 0.059 Uiso 0.65(3) 1 calc R U P A 3
C15' C 0.882(3) 0.713(2) 0.7593(12) 0.021(2) Uani 0.35(3) 1 d . . P A 4
O1' O 1.224(3) 1.0171(12) 0.8031(9) 0.050(3) Uani 0.35(3) 1 d . . P A 4
C16' C 1.059(3) 0.8013(19) 0.7874(11) 0.031(3) Uani 0.35(3) 1 d . . P A 4
H16' H 1.170849 0.783827 0.813420 0.037 Uiso 0.35(3) 1 calc R U P A 4
C17' C 1.068(4) 0.9191(17) 0.7760(10) 0.039(3) Uani 0.35(3) 1 d . . P A 4
C18' C 0.907(4) 0.9475(12) 0.7417(9) 0.041(3) Uani 0.35(3) 1 d . . P A 4
H18' H 0.912976 1.029247 0.737714 0.050 Uiso 0.35(3) 1 calc R U P A 4
C19' C 0.735(4) 0.8562(15) 0.7123(9) 0.034(3) Uani 0.35(3) 1 d . . P A 4
H19' H 0.626754 0.873013 0.684588 0.040 Uiso 0.35(3) 1 calc R U P A 4
C20' C 0.718(3) 0.7398(16) 0.7233(10) 0.026(2) Uani 0.35(3) 1 d . . P A 4
H20' H 0.593938 0.678710 0.706006 0.031 Uiso 0.35(3) 1 calc R U P A 4
C21' C 1.373(3) 1.0003(17) 0.8492(9) 0.058(4) Uani 0.35(3) 1 d . . P A 4
H21D H 1.453116 0.937130 0.827240 0.070 Uiso 0.35(3) 1 calc R U P A 4
H21E H 1.296722 0.973978 0.885428 0.070 Uiso 0.35(3) 1 calc R U P A 4
H21F H 1.473531 1.077841 0.867690 0.070 Uiso 0.35(3) 1 calc R U P A 4
C27 C 0.7160(3) 0.2917(2) 0.81390(11) 0.0267(4) Uani 1 1 d . U . . .
H27 H 0.722345 0.272772 0.766753 0.032 Uiso 0.5 1 calc R U P B 1
H27' H 0.715690 0.261540 0.766854 0.032 Uiso 0.5 1 calc R U P C 2
O2 O 0.7843(6) 0.4391(4) 1.01639(15) 0.0404(9) Uani 0.5 1 d . U P D 1
C22 C 0.5435(12) 0.3559(10) 0.8413(6) 0.0167(13) Uani 0.5 1 d . U P D 1
C23 C 0.6175(7) 0.4179(4) 0.91148(19) 0.0236(7) Uani 0.5 1 d . U P D 1
H23 H 0.554250 0.486032 0.932463 0.028 Uiso 0.5 1 calc R U P D 1
C24 C 0.7734(7) 0.3846(4) 0.94970(19) 0.0260(8) Uani 0.5 1 d . U P D 1
C25 C 0.9041(8) 0.3043(5) 0.9190(3) 0.0263(9) Uani 0.5 1 d . U P D 1
H25 H 1.012517 0.284135 0.945169 0.032 Uiso 0.5 1 calc R U P D 1
C26 C 0.879(2) 0.2540(14) 0.8519(6) 0.0236(15) Uani 0.5 1 d . U P D 1
H26 H 0.963589 0.196541 0.830707 0.028 Uiso 0.5 1 calc R U P D 1
C28 C 0.9438(10) 0.4114(6) 1.0583(2) 0.0419(12) Uani 0.5 1 d . U P D 1
H28A H 0.906974 0.324735 1.059215 0.063 Uiso 0.5 1 calc R U P D 1
H28B H 0.947668 0.463672 1.103721 0.063 Uiso 0.5 1 calc R U P D 1
H28C H 1.085820 0.426679 1.040673 0.063 Uiso 0.5 1 calc R U P D 1
O2' O 0.5670(13) 0.3467(5) 1.0152(2) 0.0829(19) Uani 0.5 1 d . U P D 2
C22' C 0.5982(12) 0.3692(11) 0.8434(7) 0.0198(15) Uani 0.5 1 d . U P D 2
C23' C 0.5019(11) 0.3722(4) 0.9088(2) 0.0346(10) Uani 0.5 1 d . U P D 2
H23' H 0.370730 0.399811 0.920349 0.042 Uiso 0.5 1 calc R U P D 2
C24' C 0.6296(13) 0.3292(5) 0.9504(2) 0.0492(14) Uani 0.5 1 d . U P D 2
C25' C 0.8011(13) 0.2740(5) 0.9267(3) 0.0474(14) Uani 0.5 1 d . U P D 2
H25' H 0.891593 0.246411 0.955248 0.057 Uiso 0.5 1 calc R U P D 2
C26' C 0.836(2) 0.2605(15) 0.8582(7) 0.035(2) Uani 0.5 1 d . U P D 2
H26' H 0.957393 0.225606 0.842565 0.043 Uiso 0.5 1 calc R U P D 2
C28' C 0.704(2) 0.3165(9) 1.0625(3) 0.130(5) Uani 0.5 1 d . U P D 2
H28D H 0.656007 0.343698 1.107462 0.195 Uiso 0.5 1 calc R U P D 2
H28E H 0.853313 0.357786 1.061224 0.195 Uiso 0.5 1 calc R U P D 2
H28F H 0.697462 0.227274 1.051463 0.195 Uiso 0.5 1 calc R U P D 2

loop_
_atom_site_aniso_label
_atom_site_aniso_U_11
_atom_site_aniso_U_22
_atom_site_aniso_U_33
_atom_site_aniso_U_23
_atom_site_aniso_U_13
_atom_site_aniso_U_12
Se1 0.01586(8) 0.01080(7) 0.01446(8) 0.00133(5) 0.00124(6) 0.00089(5)
Se2 0.01192(8) 0.01921(8) 0.01850(9) 0.00001(6) -0.00191(6) 0.00130(6)
S1 0.0333(2) 0.01578(18) 0.01486(19) 0.00280(15) -0.00696(17) -0.00087(17)
S2 0.0298(2) 0.0272(2) 0.0160(2) 0.00384(17) 0.00649(17) 0.00805(18)
N1 0.0252(8) 0.0239(8) 0.0316(9) 0.0042(7) 0.0077(7) 0.0012(6)
N2 0.0223(7) 0.0222(7) 0.0233(8) 0.0032(6) -0.0012(6) -0.0013(6)
C1 0.0147(7) 0.0105(6) 0.0145(7) 0.0024(5) 0.0007(5) 0.0024(5)
C2 0.0132(7) 0.0108(6) 0.0174(7) 0.0007(5) -0.0009(5) 0.0029(5)
C3 0.0149(7) 0.0116(6) 0.0184(7) 0.0024(6) 0.0026(6) 0.0032(5)
C4 0.0203(8) 0.0141(7) 0.0150(7) 0.0030(6) 0.0023(6) 0.0055(6)
C5 0.0206(8) 0.0113(6) 0.0149(7) 0.0016(5) -0.0018(6) 0.0028(6)
C6 0.0161(7) 0.0100(6) 0.0174(7) 0.0025(5) -0.0005(6) 0.0016(5)
C7 0.0184(7) 0.0116(6) 0.0139(7) 0.0006(5) -0.0021(6) 0.0030(5)
C8 0.0165(7) 0.0139(7) 0.0137(7) 0.0011(5) -0.0016(5) 0.0028(5)
C9 0.0241(8) 0.0129(7) 0.0179(8) 0.0018(6) -0.0032(6) 0.0000(6)
C10 0.0335(10) 0.0129(7) 0.0204(8) 0.0008(6) -0.0041(7) 0.0056(7)
C11 0.0296(9) 0.0178(8) 0.0212(9) -0.0012(6) 0.0005(7) 0.0104(7)
C12 0.0203(8) 0.0168(7) 0.0179(8) 0.0013(6) 0.0007(6) 0.0058(6)
C13 0.0210(8) 0.0149(7) 0.0209(8) 0.0028(6) 0.0042(6) 0.0048(6)
C14 0.0203(8) 0.0142(7) 0.0167(7) 0.0027(6) -0.0027(6) 0.0017(6)
O1 0.042(3) 0.0189(14) 0.057(4) 0.008(2) 0.006(2) 0.0014(16)
C15 0.024(3) 0.0103(15) 0.0160(17) 0.0008(12) -0.002(3) 0.000(2)
C16 0.024(3) 0.0167(16) 0.020(3) 0.0032(16) 0.002(2) 0.0041(19)
C17 0.032(3) 0.0120(15) 0.034(3) 0.0023(17) 0.008(2) 0.0031(19)
C18 0.052(3) 0.016(2) 0.022(3) 0.0035(18) -0.003(2) 0.008(2)
C19 0.054(4) 0.0183(19) 0.031(2) 0.0015(14) -0.018(3) 0.011(2)
C20 0.032(3) 0.0133(17) 0.029(2) 0.0028(13) -0.016(3) 0.000(2)
C21 0.025(2) 0.028(2) 0.094(7) 0.019(4) 0.002(4) 0.0007(19)
C15' 0.025(6) 0.023(3) 0.015(4) 0.001(3) 0.002(5) 0.008(4)
O1' 0.061(9) 0.024(3) 0.059(7) 0.014(4) -0.001(6) -0.018(5)
C16' 0.029(6) 0.026(5) 0.028(5) -0.001(3) -0.005(4) -0.010(4)
C17' 0.049(9) 0.030(4) 0.031(6) 0.002(3) 0.012(5) -0.006(5)
C18' 0.077(10) 0.016(3) 0.024(6) -0.003(3) 0.003(6) 0.002(5)
C19' 0.051(7) 0.029(4) 0.026(5) 0.011(4) 0.007(5) 0.015(5)
C20' 0.027(6) 0.018(3) 0.026(4) -0.001(3) -0.004(5) 0.000(4)
C21' 0.065(9) 0.041(6) 0.056(8) 0.016(5) -0.007(6) -0.027(6)
C27 0.0290(10) 0.0280(9) 0.0249(9) 0.0116(8) 0.0020(8) 0.0033(8)
O2 0.051(2) 0.061(2) 0.0133(13) 0.0042(14) -0.0044(13) 0.0306(19)
C22 0.021(4) 0.012(2) 0.0150(19) 0.0017(15) -0.001(3) -0.003(3)
C23 0.0277(19) 0.030(2) 0.0147(16) 0.0051(14) 0.0035(14) 0.0103(17)
C24 0.032(2) 0.035(2) 0.0138(15) 0.0084(14) 0.0021(14) 0.0094(17)
C25 0.025(2) 0.031(2) 0.028(2) 0.0152(17) 0.0036(17) 0.0075(17)
C26 0.026(4) 0.025(3) 0.027(2) 0.0128(19) 0.005(2) 0.014(3)
C28 0.055(3) 0.053(3) 0.019(2) 0.008(2) -0.014(2) 0.017(2)
O2' 0.179(6) 0.064(3) 0.0201(18) 0.0107(19) 0.008(3) 0.064(4)
C22' 0.019(4) 0.023(4) 0.017(2) 0.007(2) -0.001(3) 0.000(3)
C23' 0.060(3) 0.024(2) 0.0214(19) 0.0065(16) 0.005(2) 0.011(2)
C24' 0.099(5) 0.028(2) 0.021(2) 0.0046(17) -0.006(2) 0.017(3)
C25' 0.081(4) 0.029(3) 0.034(3) 0.009(2) -0.021(3) 0.017(3)
C26' 0.029(5) 0.024(3) 0.052(4) 0.007(3) -0.008(3) 0.008(3)
C28' 0.303(15) 0.084(6) 0.024(3) 0.005(3) -0.020(5) 0.112(8)

loop_
_atom_type_symbol
_atom_type_description
_atom_type_scat_dispersion_real
_atom_type_scat_dispersion_imag
_atom_type_scat_source
C C 0.0033 0.0016 'International Tables Vol C Tables 4.2.6.8 and 6.1.1.4'
H H 0.0000 0.0000 'International Tables Vol C Tables 4.2.6.8 and 6.1.1.4'
N N 0.0061 0.0033 'International Tables Vol C Tables 4.2.6.8 and 6.1.1.4'
O O 0.0106 0.0060 'International Tables Vol C Tables 4.2.6.8 and 6.1.1.4'
S S 0.1246 0.1234 'International Tables Vol C Tables 4.2.6.8 and 6.1.1.4'
Se Se -0.0929 2.2259 'International Tables Vol C Tables 4.2.6.8 and 6.1.1.4'

loop_
_geom_angle_atom_site_label_1
_geom_angle_atom_site_label_2
_geom_angle_atom_site_label_3
_geom_angle
_geom_angle_site_symmetry_1
_geom_angle_site_symmetry_3
_geom_angle_publ_flag
C1 Se1 C7 98.03(7) . . ?
C2 Se2 C8 97.93(7) . . ?
C15' S1 C5 103.6(8) . . ?
C5 S1 C15 98.0(3) . . ?
C22 S2 C4 105.9(4) . . ?
C4 S2 C22' 100.5(4) . . ?
C2 C1 C6 118.79(15) . . ?
C2 C1 Se1 121.35(12) . . ?
C6 C1 Se1 119.74(12) . . ?
C1 C2 C3 119.42(15) . . ?
C1 C2 Se2 121.33(13) . . ?
C3 C2 Se2 119.22(12) . . ?
C4 C3 C2 121.63(15) . . ?
C4 C3 C13 119.53(16) . . ?
C2 C3 C13 118.72(15) . . ?
C5 C4 C3 119.00(15) . . ?
C5 C4 S2 123.14(13) . . ?
C3 C4 S2 117.73(13) . . ?
C4 C5 C6 118.90(15) . . ?
C4 C5 S1 121.26(13) . . ?
C6 C5 S1 119.83(13) . . ?
C1 C6 C5 121.97(16) . . ?
C1 C6 C14 119.72(15) . . ?
C5 C6 C14 118.30(15) . . ?
C8 C7 C12 119.92(15) . . ?
C8 C7 Se1 121.22(12) . . ?
C12 C7 Se1 118.84(13) . . ?
C7 C8 C9 120.30(16) . . ?
C7 C8 Se2 121.30(12) . . ?
C9 C8 Se2 118.35(13) . . ?
C10 C9 C8 119.44(17) . . ?
C11 C10 C9 120.45(17) . . ?
C10 C11 C12 120.36(17) . . ?
C11 C12 C7 119.50(17) . . ?
N1 C13 C3 177.2(2) . . ?
N2 C14 C6 178.1(2) . . ?
C17 O1 C21 116.7(6) . . ?
C20 C15 C16 121.7(8) . . ?
C20 C15 S1 122.7(6) . . ?
C16 C15 S1 115.6(6) . . ?
C15 C16 C17 118.3(6) . . ?
O1 C17 C18 115.0(6) . . ?
O1 C17 C16 124.6(6) . . ?
C18 C17 C16 120.3(6) . . ?
C17 C18 C19 120.4(5) . . ?
C18 C19 C20 120.8(5) . . ?
C15 C20 C19 118.3(6) . . ?
C16' C15' C20' 121.1(17) . . ?
C16' C15' S1 119.5(13) . . ?
C20' C15' S1 118.8(13) . . ?
C17' O1' C21' 116.0(13) . . ?
C15' C16' C17' 117.3(13) . . ?
C18' C17' O1' 112.9(14) . . ?
C18' C17' C16' 122.5(13) . . ?
O1' C17' C16' 124.3(13) . . ?
C17' C18' C19' 119.0(12) . . ?
C18' C19' C20' 120.1(11) . . ?
C15' C20' C19' 119.9(13) . . ?
C22' C27 C26' 110.8(8) . . ?
C26 C27 C22 126.3(7) . . ?
C24 O2 C28 117.4(4) . . ?
C27 C22 C23 105.9(6) . . ?
C27 C22 S2 124.9(8) . . ?
C23 C22 S2 121.9(7) . . ?
C24 C23 C22 125.3(6) . . ?
O2 C24 C25 125.4(4) . . ?
O2 C24 C23 114.4(4) . . ?
C25 C24 C23 120.2(4) . . ?
C26 C25 C24 120.7(6) . . ?
C25 C26 C27 117.4(7) . . ?
C24' O2' C28' 116.8(7) . . ?
C27 C22' C23' 126.1(10) . . ?
C27 C22' S2 122.0(8) . . ?
C23' C22' S2 100.1(6) . . ?
C24' C23' C22' 110.9(7) . . ?
C25' C24' O2' 125.2(5) . . ?
C25' C24' C23' 121.0(5) . . ?
O2' C24' C23' 113.7(6) . . ?
C24' C25' C26' 117.1(6) . . ?
C27 C26' C25' 126.3(8) . . ?

loop_
_geom_bond_atom_site_label_1
_geom_bond_atom_site_label_2
_geom_bond_distance
_geom_bond_site_symmetry_2
_geom_bond_publ_flag
Se1 C1 1.9077(17) . ?
Se1 C7 1.9136(16) . ?
Se2 C2 1.8993(16) . ?
Se2 C8 1.9067(17) . ?
S1 C15' 1.75(2) . ?
S1 C5 1.7677(17) . ?
S1 C15 1.808(10) . ?
S2 C22 1.689(12) . ?
S2 C4 1.7668(18) . ?
S2 C22' 1.881(11) . ?
N1 C13 1.137(3) . ?
N2 C14 1.141(2) . ?
C1 C2 1.394(2) . ?
C1 C6 1.401(2) . ?
C2 C3 1.407(2) . ?
C3 C4 1.404(2) . ?
C3 C13 1.443(2) . ?
C4 C5 1.397(2) . ?
C5 C6 1.409(2) . ?
C6 C14 1.445(2) . ?
C7 C8 1.392(2) . ?
C7 C12 1.396(2) . ?
C8 C9 1.399(2) . ?
C9 C10 1.388(3) . ?
C10 C11 1.385(3) . ?
C11 C12 1.395(3) . ?
O1 C17 1.360(10) . ?
O1 C21 1.412(8) . ?
C15 C20 1.380(8) . ?
C15 C16 1.391(9) . ?
C16 C17 1.407(8) . ?
C17 C18 1.368(7) . ?
C18 C19 1.376(7) . ?
C19 C20 1.398(10) . ?
C15' C16' 1.37(2) . ?
C15' C20' 1.373(17) . ?
O1' C17' 1.348(19) . ?
O1' C21' 1.385(16) . ?
C16' C17' 1.41(2) . ?
C17' C18' 1.345(16) . ?
C18' C19' 1.379(15) . ?
C19' C20' 1.39(2) . ?
C27 C22' 1.301(13) . ?
C27 C26' 1.321(14) . ?
C27 C26 1.454(11) . ?
C27 C22 1.464(11) . ?
O2 C24 1.363(5) . ?
O2 C28 1.431(5) . ?
C22 C23 1.474(12) . ?
C23 C24 1.399(6) . ?
C24 C25 1.387(6) . ?
C25 C26 1.360(13) . ?
O2' C24' 1.386(7) . ?
O2' C28' 1.428(10) . ?
C22' C23' 1.494(14) . ?
C23' C24' 1.387(8) . ?
C24' C25' 1.383(10) . ?
C25' C26' 1.416(14) . ?
